data_7135567
loop_
_publ_author_name
'Chen, Jun-Shen'
'Qiu, Wen-Jie'
'Guo, Li-Feng'
'Wang, Guan-Wu'

_publ_section_title
;
 Mechanochemical applications of magnesium nitride to fullerene chemistry:
 synthesis of pyrroline-fused tetra-functionalized [60]fullerene
 derivatives.
;
_journal_issue 22
_journal_name_full 'Chemical communications (Cambridge, England)'
_journal_page_first 6114
_journal_page_last 6117
_journal_paper_doi 10.1039/d6cc00518g
_journal_volume 62
_journal_year 2026
_chemical_formula_moiety 'C68 H8 Br N, C S2, [+ solvents]'
_chemical_formula_sum 'C69 H8 Br N S2'
_chemical_formula_weight 994.79
_space_group_crystal_system triclinic
_space_group_IT_number 2
_space_group_name_Hall '-P 1'
_space_group_name_H-M_alt 'P -1'
_atom_sites_solution_hydrogens geom
_audit_creation_date 2024-06-18
_audit_creation_method
;
Olex2 1.5
(compiled 2024.02.16 svn.r378c4104 for OlexSys, GUI svn.r6928)
;
_audit_update_record
;
2026-01-22 deposited with the CCDC.	2026-02-26 downloaded from the CCDC.
;
_cell_angle_alpha 97.870(3)
_cell_angle_beta 91.414(3)
_cell_angle_gamma 109.580(3)
_cell_formula_units_Z 2
_cell_length_a 10.0033(4)
_cell_length_b 12.9511(4)
_cell_length_c 16.0243(5)
_cell_measurement_reflns_used 5644
_cell_measurement_temperature 293(2)
_cell_measurement_theta_max 72.7150
_cell_measurement_theta_min 4.6690
_cell_volume 1931.99(12)
_computing_cell_refinement 'CrysAlisPro 1.171.43.93a (Rigaku OD, 2023)'
_computing_data_collection 'CrysAlisPro 1.171.43.93a (Rigaku OD, 2023)'
_computing_data_reduction 'CrysAlisPro 1.171.43.93a (Rigaku OD, 2023)'
_computing_molecular_graphics 'Olex2 1.5 (Dolomanov et al., 2009)'
_computing_publication_material 'Olex2 1.5 (Dolomanov et al., 2009)'
_computing_structure_refinement 'SHELXL 2019/3 (Sheldrick, 2015)'
_computing_structure_solution 'SHELXT 2014/5 (Sheldrick, 2014)'
_diffrn_ambient_temperature 293(2)
_diffrn_detector 'CCD plate'
_diffrn_detector_area_resol_mean 5.2169
_diffrn_detector_type AtlasS2
_diffrn_measured_fraction_theta_full 0.998
_diffrn_measured_fraction_theta_max 0.971
_diffrn_measurement_details
;
List of Runs (angles in degrees, time in seconds):

  # Type    Start    End  Width  t~exp~   \w     \q     \k     \f   Frames
#--------------------------------------------------------------------------
  1  \w    -77.00 -37.00   1.00    4.00    --  -41.51 178.00 -30.00   40
  2  \w   -126.00 -82.00   1.00    4.00    --  -41.51 178.00   0.00   44
  3  \w    -66.00  32.00   1.00    4.00    --  -41.51  57.00   0.00   98
  4  \w   -107.00 -15.00   1.00    4.00    --  -41.51 -57.00-150.00   92
  5  \w    -18.00  67.00   1.00    4.00    --   41.51 -57.00  90.00   85
  6  \w    100.00 177.00   1.00    8.00    --  105.74  30.00 -30.00   77
  7  \w     60.00 113.00   1.00    8.00    --  105.74-125.00 120.00   53
  8  \w     34.00 128.00   1.00    8.00    --  105.74 -61.00 -60.00   94
  9  \w     80.00 174.00   1.00    8.00    --  105.74  45.00  30.00   94
 10  \w    129.00 168.00   1.00    8.00    --  105.74  77.00-150.00   39
 11  \w     35.00 106.00   1.00    8.00    --  105.74-125.00-180.00   71
 12  \w     29.00 107.00   1.00    8.00    --  105.74 -94.00-180.00   78
 13  \w     86.00 111.00   1.00    8.00    --  105.74 -45.00-120.00   25
 14  \w     80.00 105.00   1.00    8.00    --  105.74 -94.00 -30.00   25
 15  \w     41.00  74.00   1.00    8.00    --  105.74 -45.00-120.00   33
 16  \w     40.00  78.00   1.00    8.00    --  105.74-125.00 150.00   38
 17  \w     29.00 106.00   1.00    8.00    --  105.74 -94.00 -90.00   77
 18  \w    105.00 166.00   1.00    8.00    --  105.74  45.00 -90.00   61
 19  \w    104.00 155.00   1.00    8.00    --  105.74 125.00 -30.00   51
;
_diffrn_measurement_device 'four-circle diffractometer'
_diffrn_measurement_device_type 'SuperNova, Dual, Cu at home/near, AtlasS2'
_diffrn_measurement_method '\w scans'
_diffrn_orient_matrix_type 'CrysAlisPro convention (1999,Acta A55,543-557)'
_diffrn_orient_matrix_UB_11 -0.1156211000
_diffrn_orient_matrix_UB_12 -0.0625913000
_diffrn_orient_matrix_UB_13 0.0545150000
_diffrn_orient_matrix_UB_21 0.1003460000
_diffrn_orient_matrix_UB_22 -0.0567516000
_diffrn_orient_matrix_UB_23 0.0314815000
_diffrn_orient_matrix_UB_31 0.0586042000
_diffrn_orient_matrix_UB_32 0.0958604000
_diffrn_orient_matrix_UB_33 0.0742330000
_diffrn_radiation_monochromator mirror
_diffrn_radiation_probe x-ray
_diffrn_radiation_type 'Cu K\a'
_diffrn_radiation_wavelength 1.54184
_diffrn_reflns_av_R_equivalents 0.0278
_diffrn_reflns_av_unetI/netI 0.0351
_diffrn_reflns_Laue_measured_fraction_full 0.998
_diffrn_reflns_Laue_measured_fraction_max 0.971
_diffrn_reflns_limit_h_max 12
_diffrn_reflns_limit_h_min -11
_diffrn_reflns_limit_k_max 16
_diffrn_reflns_limit_k_min -15
_diffrn_reflns_limit_l_max 19
_diffrn_reflns_limit_l_min -18
_diffrn_reflns_number 14003
_diffrn_reflns_point_group_measured_fraction_full 0.998
_diffrn_reflns_point_group_measured_fraction_max 0.971
_diffrn_reflns_theta_full 67.684
_diffrn_reflns_theta_max 72.914
_diffrn_reflns_theta_min 3.666
_diffrn_source 'micro-focus sealed X-ray tube'
_diffrn_source_type 'SuperNova (Cu) X-ray Source'
_exptl_absorpt_coefficient_mu 2.911
_exptl_absorpt_correction_T_max 1.00000
_exptl_absorpt_correction_T_min 0.68239
_exptl_absorpt_correction_type multi-scan
_exptl_absorpt_process_details
;
CrysAlisPro 1.171.43.93a (Rigaku Oxford Diffraction, 2023)
Empirical absorption correction using spherical harmonics,
implemented in SCALE3 ABSPACK scaling algorithm.
;
_exptl_crystal_colour black
_exptl_crystal_density_diffrn 1.710
_exptl_crystal_description block
_exptl_crystal_F_000 992
_refine_diff_density_max 0.476
_refine_diff_density_min -0.853
_refine_diff_density_rms 0.070
_refine_ls_extinction_method none
_refine_ls_goodness_of_fit_ref 1.016
_refine_ls_hydrogen_treatment constr
_refine_ls_matrix_type full
_refine_ls_number_parameters 659
_refine_ls_number_reflns 7495
_refine_ls_number_restraints 8
_refine_ls_restrained_S_all 1.062
_refine_ls_R_factor_all 0.0737
_refine_ls_R_factor_gt 0.0615
_refine_ls_shift/su_max 0.000
_refine_ls_shift/su_mean 0.000
_refine_ls_structure_factor_coef Fsqd
_refine_ls_weighting_details 'w=1/[\s^2^(Fo^2^)+(0.1050P)^2^+1.4832P] where P=(Fo^2^+2Fc^2^)/3'
_refine_ls_weighting_scheme calc
_refine_ls_wR_factor_gt 0.1731
_refine_ls_wR_factor_ref 0.1875
_reflns_Friedel_coverage 0.000
_reflns_number_gt 5963
_reflns_number_total 7495
_reflns_threshold_expression 'I > 2\s(I)'
_cod_data_source_file d6cc00518g2.cif
_cod_data_source_block cjs20240617-9_auto
_cod_depositor_comments 'Adding full bibliography for 7135567.cif.'
_cod_database_code 7135567
_shelx_shelxl_version_number 2019/3
_chemical_oxdiff_formula C66H8N1Br1
_shelx_space_group_comment
;
The symmetry employed for this shelxl refinement is uniquely defined
by the following loop, which should always be used as a source of
symmetry information in preference to the above space-group names.
They are only intended as comments.
;
_olex2_refinement_description
;
1. Fixed Uiso
 At 1.2 times of:
  All C(H) groups, All C(H,H) groups
2. Rigid bond restraints
 N00L, C007
 with sigma for 1-2 distances of 0.001 and sigma for 1-3 distances of 0.002
 C007, C00C
 with sigma for 1-2 distances of 0.001 and sigma for 1-3 distances of 0.002
3. Uiso/Uaniso restraints and constraints
Br01 \\sim Br: within 2A with sigma of 0.01 and sigma for terminal atoms of
0.02 within 2A
Uanis(Br01) \\sim Ueq: with sigma of 0.001 and sigma for terminal atoms of 0.002
Uanis(Br01) = Uanis(Br)
4. Others
 Sof(Br)=1-FVAR(1)
 Sof(Br01)=FVAR(1)
5.a Ternary CH refined with riding coordinates:
 C00P(H00P), C01B(H01B)
5.b Secondary CH2 refined with riding coordinates:
 C00C(H00C,H00D)
5.c Aromatic/amide H refined with riding coordinates:
 C006(H006), C00A(H00A), C00B(H00B), C00F(H00F)
;
_smtbx_masks_void_probe_radius 1.2
_smtbx_masks_void_truncation_radius 1.2
_olex2_submission_special_instructions 'No special instructions were received'
_oxdiff_exptl_absorpt_empirical_details
;
Empirical correction (ABSPACK) includes:
- Absorption correction using spherical harmonics
- Frame scaling
;
_oxdiff_exptl_absorpt_empirical_full_max 1.400
_oxdiff_exptl_absorpt_empirical_full_min 0.723

loop_
_space_group_symop_operation_xyz
'x, y, z'
'-x, -y, -z'

loop_
_atom_site_label
_atom_site_type_symbol
_atom_site_fract_x
_atom_site_fract_y
_atom_site_fract_z
_atom_site_U_iso_or_equiv
_atom_site_adp_type
_atom_site_occupancy
_atom_site_site_symmetry_order
_atom_site_calc_flag
_atom_site_refinement_flags_posn
_atom_site_refinement_flags_adp
_atom_site_refinement_flags_occupancy
_atom_site_disorder_assembly
_atom_site_disorder_group
Br01 Br 4.000000 -4.000000 4.000000 0.0798(2) Uani 0.0146(16) 2 d S U P A 1
S002 S -0.10721(15) 0.83104(13) 0.52134(9) 0.0875(4) Uani 1 1 d . . . . .
S003 S -0.31220(19) 0.91404(15) 0.42941(14) 0.1174(6) Uani 1 1 d . . . . .
C004 C 0.6779(3) 0.2396(2) 0.72141(19) 0.0397(6) Uani 1 1 d . . . . .
C006 C 0.7261(4) 0.2171(3) 0.7965(2) 0.0447(7) Uani 1 1 d . . . . .
H006 H 0.694624 0.241005 0.847199 0.054 Uiso 1 1 calc R U . . .
C007 C 0.5886(4) 0.3094(3) 0.7229(2) 0.0463(6) Uani 1 1 d . U . . .
C008 C 0.8636(4) 0.1229(3) 0.7214(2) 0.0492(8) Uani 1 1 d . . . . .
C009 C 0.4929(3) 0.4427(3) 0.6852(2) 0.0465(7) Uani 1 1 d . . . . .
C00A C 0.7240(4) 0.2008(3) 0.6457(2) 0.0500(8) Uani 1 1 d . . . . .
H00A H 0.692811 0.214985 0.594720 0.060 Uiso 1 1 calc R U . . .
C00B C 0.8206(4) 0.1594(3) 0.7971(2) 0.0488(7) Uani 1 1 d . . . . .
H00B H 0.854129 0.145863 0.847625 0.059 Uiso 1 1 calc R U . . .
C00C C 0.5801(4) 0.3684(3) 0.6560(2) 0.0473(7) Uani 1 1 d . U . . .
H00C H 0.533768 0.317284 0.605369 0.057 Uiso 1 1 calc R U . . .
H00D H 0.674561 0.413207 0.643832 0.057 Uiso 1 1 calc R U . . .
C00D C 0.5902(3) 0.5601(3) 0.7075(2) 0.0521(8) Uani 1 1 d . . . . .
C00E C 0.2228(4) 0.3999(3) 0.6441(2) 0.0514(8) Uani 1 1 d . . . . .
C00F C 0.8156(4) 0.1416(3) 0.6463(2) 0.0571(9) Uani 1 1 d . . . . .
H00F H 0.844659 0.114444 0.595831 0.069 Uiso 1 1 calc R U . . .
C00G C 0.5000(5) 0.6251(3) 0.5899(2) 0.0596(10) Uani 1 1 d . . . . .
C00H C 0.1466(4) 0.4563(3) 0.6003(2) 0.0600(10) Uani 1 1 d . . . . .
C00I C 0.4448(4) 0.4067(3) 0.7759(2) 0.0560(9) Uani 1 1 d . . . . .
C00J C 0.4898(5) 0.8653(4) 0.9436(3) 0.0672(11) Uani 1 1 d . . . . .
C00K C 0.6195(4) 0.5906(3) 0.7971(3) 0.0563(9) Uani 1 1 d . . . . .
N00L N 0.5136(4) 0.3223(3) 0.7881(2) 0.0693(9) Uani 1 1 d . U . . .
C00M C 0.5230(4) 0.5100(3) 0.8375(2) 0.0561(9) Uani 1 1 d . . . . .
C00N C 0.6200(4) 0.7360(4) 0.9121(3) 0.0643(11) Uani 1 1 d . . . . .
C00O C 0.6068(4) 0.6397(3) 0.6585(3) 0.0598(10) Uani 1 1 d . . . . .
C00P C 0.3713(4) 0.4274(3) 0.6163(2) 0.0517(8) Uani 1 1 d . . . . .
H00P H 0.371683 0.367654 0.571692 0.062 Uiso 1 1 calc R U . . .
C00Q C 0.3831(4) 0.5300(4) 0.57441(19) 0.0573(9) Uani 1 1 d . . . . .
C00R C 0.6473(4) 0.8731(3) 0.8276(3) 0.0659(11) Uani 1 1 d . . . . .
C00S C 0.1815(4) 0.3710(3) 0.7203(3) 0.0557(9) Uani 1 1 d . . . . .
C00T C 0.1608(5) 0.8577(4) 0.8492(3) 0.0693(12) Uani 1 1 d . . . . .
C00U C 0.6547(4) 0.7565(3) 0.6962(3) 0.0657(11) Uani 1 1 d . . . . .
C00V C 0.4564(5) 0.9509(3) 0.8226(3) 0.0671(11) Uani 1 1 d . . . . .
C00W C 0.6050(4) 0.8421(4) 0.9084(3) 0.0694(12) Uani 1 1 d . . . . .
C00X C 0.5224(5) 0.6569(4) 0.9500(2) 0.0690(12) Uani 1 1 d . . . . .
C00Y C 0.6718(3) 0.7014(3) 0.8334(3) 0.0619(10) Uani 1 1 d . . . . .
C00Z C 0.2654(5) 0.8743(4) 0.9132(3) 0.0686(12) Uani 1 1 d . . . . .
C010 C 0.2050(6) 0.8910(4) 0.7676(3) 0.0749(13) Uani 1 1 d . . . . .
C011 C 0.4847(6) 0.7312(4) 0.5874(3) 0.0715(12) Uani 1 1 d . . . . .
C012 C 0.4740(5) 0.5436(4) 0.9136(2) 0.0639(10) Uani 1 1 d . . . . .
C013 C 0.0645(4) 0.3956(3) 0.7564(3) 0.0666(11) Uani 1 1 d . . . . .
C014 C 0.3894(5) 0.7833(4) 0.9841(2) 0.0720(12) Uani 1 1 d . . . . .
C015 C 0.4140(5) 0.9209(3) 0.8999(3) 0.0670(11) Uani 1 1 d . . . . .
C016 C 0.6894(4) 0.7864(3) 0.7826(3) 0.0669(11) Uani 1 1 d . . . . .
C017 C 0.2501(5) 0.7887(4) 0.9667(2) 0.0706(12) Uani 1 1 d . . . . .
C018 C 0.0288(4) 0.4780(4) 0.6345(3) 0.0715(13) Uani 1 1 d . . . . .
C019 C 0.5736(5) 0.9262(3) 0.7856(3) 0.0700(12) Uani 1 1 d . . . . .
C01A C 0.3484(6) 0.9362(3) 0.7558(3) 0.0736(12) Uani 1 1 d . . . . .
C01B C 0.2816(5) 0.3596(3) 0.7881(3) 0.0618(9) Uani 1 1 d . . . . .
H01B H 0.256338 0.280689 0.792321 0.074 Uiso 1 1 calc R U . . .
C01C C 0.3267(6) 0.4935(4) 0.9268(2) 0.0703(12) Uani 1 1 d . . . . .
C01D C -0.0133(4) 0.4466(4) 0.7150(3) 0.0720(13) Uani 1 1 d . . . . .
C01E C 0.2332(5) 0.4159(4) 0.8662(3) 0.0698(12) Uani 1 1 d . . . . .
C01F C 0.2458(5) 0.5361(4) 0.5591(2) 0.0642(11) Uani 1 1 d . . . . .
C01G C 0.5804(5) 0.8106(4) 0.6520(3) 0.0725(12) Uani 1 1 d . . . . .
C01H C 0.3521(6) 0.7392(4) 0.5685(2) 0.0761(13) Uani 1 1 d . . . . .
C01I C 0.1049(6) 0.8084(5) 0.7047(3) 0.0847(16) Uani 1 1 d . . . . .
C01J C -0.2081(5) 0.8733(4) 0.4751(3) 0.0685(11) Uani 1 1 d . . . . .
C01K C 0.3073(7) 0.8245(4) 0.6145(3) 0.0814(15) Uani 1 1 d . . . . .
C01L C 0.1569(7) 0.7748(5) 0.6262(3) 0.0833(15) Uani 1 1 d . . . . .
C01M C 0.0988(5) 0.4233(4) 0.8464(3) 0.0719(12) Uani 1 1 d . . . . .
C01N C 0.1308(5) 0.6931(5) 0.9528(3) 0.0792(14) Uani 1 1 d . . . . .
C01O C 0.5394(6) 0.8962(3) 0.6960(3) 0.0754(13) Uani 1 1 d . . . . .
C01P C 0.0106(5) 0.5823(4) 0.6297(3) 0.0763(14) Uani 1 1 d . . . . .
C01Q C 0.0393(4) 0.7571(5) 0.8369(3) 0.0825(16) Uani 1 1 d . . . . .
C01R C 0.0248(5) 0.6763(5) 0.8859(4) 0.0830(15) Uani 1 1 d . . . . .
C01S C 0.4024(6) 0.9019(4) 0.6768(3) 0.0786(14) Uani 1 1 d . . . . .
C01T C 0.4026(6) 0.6808(4) 0.9872(2) 0.0725(12) Uani 1 1 d . . . . .
C01U C -0.0248(4) 0.5600(5) 0.8484(4) 0.0826(15) Uani 1 1 d . . . . .
C01V C 0.0054(5) 0.7276(5) 0.7441(4) 0.0823(15) Uani 1 1 d . . . . .
C01W C 0.2287(6) 0.6376(5) 0.5533(2) 0.0759(14) Uani 1 1 d . . . . .
C01X C 0.2815(6) 0.5798(5) 0.9726(2) 0.0769(13) Uani 1 1 d . . . . .
C01Y C -0.0423(4) 0.6179(5) 0.7091(3) 0.0824(16) Uani 1 1 d . . . . .
C01Z C 0.1081(6) 0.6612(5) 0.5901(3) 0.0809(15) Uani 1 1 d . . . . .
C020 C 0.0525(5) 0.5054(4) 0.8917(3) 0.0831(15) Uani 1 1 d . . . . .
C021 C -0.0567(4) 0.5320(4) 0.7619(4) 0.0818(15) Uani 1 1 d . . . . .
C022 C 0.1487(6) 0.5858(5) 0.9561(3) 0.0844(16) Uani 1 1 d . . . . .
Br Br 0.99409(5) 0.04536(4) 0.72242(4) 0.0798(2) Uani 0.9927(8) 1 d . . P A 2

loop_
_atom_site_aniso_label
_atom_site_aniso_U_11
_atom_site_aniso_U_22
_atom_site_aniso_U_33
_atom_site_aniso_U_23
_atom_site_aniso_U_13
_atom_site_aniso_U_12
Br01 0.0692(3) 0.0639(3) 0.1236(5) 0.0115(3) 0.0169(3) 0.0458(2)
S002 0.0814(8) 0.1053(10) 0.0793(8) 0.0106(7) -0.0022(6) 0.0386(7)
S003 0.1042(11) 0.0996(11) 0.1571(16) 0.0652(11) -0.0114(10) 0.0299(9)
C004 0.0457(16) 0.0344(14) 0.0415(15) 0.0062(11) 0.0093(12) 0.0164(12)
C006 0.0524(18) 0.0451(16) 0.0453(16) 0.0109(13) 0.0131(13) 0.0257(14)
C007 0.0485(17) 0.0407(16) 0.0520(15) 0.0024(12) -0.0004(12) 0.0204(13)
C008 0.0440(17) 0.0310(14) 0.074(2) 0.0058(14) 0.0105(15) 0.0151(13)
C009 0.0447(16) 0.0488(17) 0.0511(17) -0.0017(14) 0.0016(13) 0.0262(14)
C00A 0.0569(19) 0.0511(18) 0.0465(17) 0.0030(14) 0.0080(14) 0.0256(15)
C00B 0.0513(18) 0.0424(17) 0.0588(19) 0.0145(14) 0.0055(14) 0.0211(14)
C00C 0.0472(17) 0.0414(16) 0.0582(18) 0.0033(13) -0.0005(14) 0.0237(14)
C00D 0.0335(15) 0.0510(19) 0.075(2) -0.0033(17) 0.0085(14) 0.0226(14)
C00E 0.0474(18) 0.0434(17) 0.0549(19) -0.0153(14) -0.0092(14) 0.0144(14)
C00F 0.063(2) 0.0509(19) 0.061(2) -0.0043(16) 0.0199(17) 0.0278(17)
C00G 0.078(3) 0.067(2) 0.0440(18) 0.0161(16) 0.0380(17) 0.032(2)
C00H 0.058(2) 0.063(2) 0.0521(19) -0.0265(17) -0.0273(16) 0.0275(18)
C00I 0.073(2) 0.0520(19) 0.0545(19) 0.0106(15) -0.0024(16) 0.0363(18)
C00J 0.070(2) 0.063(2) 0.059(2) -0.0319(19) -0.0236(19) 0.029(2)
C00K 0.0377(16) 0.057(2) 0.078(2) -0.0039(18) -0.0130(15) 0.0290(15)
N00L 0.094(3) 0.076(2) 0.0628(18) 0.0110(16) 0.0143(15) 0.061(2)
C00M 0.067(2) 0.062(2) 0.0536(19) 0.0086(16) -0.0116(16) 0.0409(18)
C00N 0.056(2) 0.064(2) 0.066(2) -0.0177(19) -0.0315(18) 0.0249(18)
C00O 0.0432(18) 0.061(2) 0.074(2) 0.0077(18) 0.0336(17) 0.0164(16)
C00P 0.0530(19) 0.0477(18) 0.0542(19) -0.0061(14) 0.0014(15) 0.0224(15)
C00Q 0.080(2) 0.075(2) 0.0268(14) -0.0026(15) 0.0120(14) 0.042(2)
C00R 0.0352(17) 0.0369(17) 0.110(3) -0.0114(19) -0.0005(18) 0.0004(14)
C00S 0.0511(19) 0.0339(16) 0.071(2) -0.0011(15) 0.0059(16) 0.0040(14)
C00T 0.077(3) 0.074(3) 0.072(3) -0.016(2) 0.006(2) 0.055(2)
C00U 0.0403(18) 0.050(2) 0.099(3) 0.011(2) 0.0340(19) 0.0038(15)
C00V 0.070(2) 0.0301(16) 0.097(3) -0.0067(18) 0.005(2) 0.0189(16)
C00W 0.053(2) 0.058(2) 0.083(3) -0.026(2) -0.026(2) 0.0171(18)
C00X 0.086(3) 0.089(3) 0.0388(18) -0.0033(18) -0.0268(18) 0.046(2)
C00Y 0.0299(15) 0.067(2) 0.086(3) -0.009(2) -0.0144(16) 0.0213(15)
C00Z 0.068(2) 0.062(2) 0.073(3) -0.028(2) 0.0093(19) 0.0331(19)
C010 0.093(3) 0.061(2) 0.089(3) -0.005(2) -0.012(2) 0.058(2)
C011 0.103(3) 0.073(3) 0.051(2) 0.033(2) 0.043(2) 0.033(2)
C012 0.090(3) 0.073(2) 0.0410(18) 0.0155(17) -0.0165(18) 0.043(2)
C013 0.0387(18) 0.0431(19) 0.100(3) -0.0007(19) 0.0150(18) -0.0051(15)
C014 0.086(3) 0.095(3) 0.0331(17) -0.0203(19) -0.0076(17) 0.042(3)
C015 0.078(3) 0.048(2) 0.070(2) -0.0235(18) -0.009(2) 0.0287(19)
C016 0.0282(16) 0.049(2) 0.112(4) -0.002(2) 0.0091(18) 0.0035(14)
C017 0.086(3) 0.095(3) 0.0384(18) -0.0174(19) 0.0117(18) 0.051(3)
C018 0.046(2) 0.071(3) 0.084(3) -0.024(2) -0.034(2) 0.0195(18)
C019 0.063(2) 0.0296(16) 0.106(3) 0.0034(19) 0.015(2) 0.0025(16)
C01A 0.103(4) 0.043(2) 0.090(3) 0.0128(19) 0.004(3) 0.043(2)
C01B 0.072(2) 0.0450(19) 0.071(2) 0.0176(17) 0.0119(19) 0.0197(17)
C01C 0.114(4) 0.074(3) 0.0378(18) 0.0284(18) 0.012(2) 0.043(3)
C01D 0.0261(16) 0.063(2) 0.109(4) -0.014(2) -0.0061(18) 0.0037(15)
C01E 0.094(3) 0.056(2) 0.063(2) 0.0339(19) 0.026(2) 0.020(2)
C01F 0.088(3) 0.081(3) 0.0277(15) -0.0066(16) -0.0091(16) 0.042(2)
C01G 0.075(3) 0.059(2) 0.082(3) 0.028(2) 0.046(2) 0.012(2)
C01H 0.126(4) 0.088(3) 0.0374(18) 0.033(2) 0.021(2) 0.057(3)
C01I 0.097(4) 0.098(4) 0.089(3) 0.002(3) -0.022(3) 0.080(3)
C01J 0.067(2) 0.056(2) 0.071(2) 0.0073(19) 0.0114(19) 0.0058(19)
C01K 0.141(5) 0.074(3) 0.055(2) 0.033(2) 0.007(3) 0.062(3)
C01L 0.123(4) 0.092(3) 0.065(3) 0.013(2) -0.022(3) 0.077(3)
C01M 0.069(3) 0.056(2) 0.083(3) 0.024(2) 0.041(2) 0.0030(19)
C01N 0.080(3) 0.108(4) 0.053(2) -0.002(2) 0.041(2) 0.039(3)
C01O 0.092(3) 0.0400(19) 0.093(3) 0.029(2) 0.033(3) 0.012(2)
C01P 0.058(2) 0.094(3) 0.078(3) -0.022(3) -0.040(2) 0.044(2)
C01Q 0.046(2) 0.108(4) 0.099(3) -0.029(3) 0.004(2) 0.051(2)
C01R 0.055(2) 0.095(4) 0.101(4) -0.003(3) 0.043(2) 0.034(2)
C01S 0.120(4) 0.047(2) 0.082(3) 0.034(2) 0.018(3) 0.036(2)
C01T 0.106(3) 0.095(3) 0.0219(15) -0.0002(17) -0.0039(17) 0.046(3)
C01U 0.0361(19) 0.093(3) 0.106(4) -0.002(3) 0.042(2) 0.009(2)
C01V 0.047(2) 0.096(3) 0.115(4) -0.013(3) -0.016(2) 0.052(2)
C01W 0.114(4) 0.106(4) 0.0258(16) 0.0094(18) -0.0125(18) 0.063(3)
C01X 0.112(4) 0.101(4) 0.0300(17) 0.0245(19) 0.026(2) 0.046(3)
C01Y 0.0364(18) 0.103(4) 0.104(3) -0.024(3) -0.024(2) 0.037(2)
C01Z 0.101(4) 0.111(4) 0.051(2) -0.003(2) -0.035(2) 0.070(3)
C020 0.069(3) 0.087(3) 0.086(3) 0.025(3) 0.056(3) 0.009(2)
C021 0.0249(16) 0.084(3) 0.125(4) -0.007(3) 0.009(2) 0.0133(18)
C022 0.105(4) 0.097(4) 0.048(2) 0.019(2) 0.050(2) 0.025(3)
Br 0.0692(3) 0.0639(3) 0.1236(5) 0.0115(3) 0.0169(3) 0.0458(2)

loop_
_atom_type_symbol
_atom_type_description
_atom_type_scat_dispersion_real
_atom_type_scat_dispersion_imag
_atom_type_scat_source
C C 0.0181 0.0091 'International Tables Vol C Tables 4.2.6.8 and 6.1.1.4'
H H 0.0000 0.0000 'International Tables Vol C Tables 4.2.6.8 and 6.1.1.4'
Br Br -0.6763 1.2805 'International Tables Vol C Tables 4.2.6.8 and 6.1.1.4'
N N 0.0311 0.0180 'International Tables Vol C Tables 4.2.6.8 and 6.1.1.4'
S S 0.3331 0.5567 'International Tables Vol C Tables 4.2.6.8 and 6.1.1.4'

loop_
_geom_angle_atom_site_label_1
_geom_angle_atom_site_label_2
_geom_angle_atom_site_label_3
_geom_angle
_geom_angle_site_symmetry_1
_geom_angle_site_symmetry_3
_geom_angle_publ_flag
C006 C004 C007 120.1(3) . . ?
C006 C004 C00A 118.6(3) . . ?
C00A C004 C007 121.2(3) . . ?
C004 C006 H006 119.5 . . ?
C00B C006 C004 121.1(3) . . ?
C00B C006 H006 119.5 . . ?
C00C C007 C004 122.0(3) . . ?
N00L C007 C004 121.6(3) . . ?
N00L C007 C00C 116.4(3) . . ?
C00B C008 Br 118.5(3) . . ?
C00F C008 C00B 121.8(3) . . ?
C00F C008 Br 119.7(3) . . ?
C00C C009 C00I 102.6(3) . . ?
C00C C009 C00P 110.4(3) . . ?
C00D C009 C00C 109.4(3) . . ?
C00D C009 C00I 103.6(3) . . ?
C00D C009 C00P 113.2(3) . . ?
C00P C009 C00I 116.9(3) . . ?
C004 C00A H00A 119.9 . . ?
C00F C00A C004 120.2(3) . . ?
C00F C00A H00A 119.9 . . ?
C006 C00B H00B 120.7 . . ?
C008 C00B C006 118.5(3) . . ?
C008 C00B H00B 120.7 . . ?
C007 C00C C009 106.8(3) . . ?
C007 C00C H00C 110.4 . . ?
C007 C00C H00D 110.4 . . ?
C009 C00C H00C 110.4 . . ?
C009 C00C H00D 110.4 . . ?
H00C C00C H00D 108.6 . . ?
C00K C00D C009 111.0(3) . . ?
C00O C00D C009 125.0(4) . . ?
C00O C00D C00K 119.6(3) . . ?
C00H C00E C00P 109.7(3) . . ?
C00S C00E C00H 118.9(4) . . ?
C00S C00E C00P 125.7(3) . . ?
C008 C00F C00A 119.8(3) . . ?
C008 C00F H00F 120.1 . . ?
C00A C00F H00F 120.1 . . ?
C00Q C00G C00O 120.3(4) . . ?
C00Q C00G C011 120.1(4) . . ?
C011 C00G C00O 107.4(4) . . ?
C018 C00H C00E 120.7(4) . . ?
C018 C00H C01F 120.3(4) . . ?
C01F C00H C00E 108.5(3) . . ?
N00L C00I C009 104.3(3) . . ?
N00L C00I C00M 106.9(3) . . ?
N00L C00I C01B 110.5(3) . . ?
C00M C00I C009 103.1(3) . . ?
C00M C00I C01B 113.0(3) . . ?
C01B C00I C009 118.1(3) . . ?
C00W C00J C014 119.3(4) . . ?
C00W C00J C015 120.3(5) . . ?
C015 C00J C014 108.6(4) . . ?
C00M C00K C00D 109.3(3) . . ?
C00Y C00K C00D 120.5(4) . . ?
C00Y C00K C00M 121.4(4) . . ?
C007 N00L C00I 109.7(3) . . ?
C00K C00M C00I 111.3(3) . . ?
C012 C00M C00I 125.3(4) . . ?
C012 C00M C00K 119.0(4) . . ?
C00W C00N C00Y 108.2(4) . . ?
C00X C00N C00W 121.0(4) . . ?
C00X C00N C00Y 118.8(4) . . ?
C00D C00O C00G 120.1(3) . . ?
C00D C00O C00U 120.5(4) . . ?
C00U C00O C00G 106.9(4) . . ?
C009 C00P H00P 107.7 . . ?
C00E C00P C009 117.1(3) . . ?
C00E C00P H00P 107.7 . . ?
C00E C00P C00Q 100.3(3) . . ?
C00Q C00P C009 115.8(3) . . ?
C00Q C00P H00P 107.7 . . ?
C00G C00Q C00P 122.1(4) . . ?
C00G C00Q C01F 120.2(4) . . ?
C01F C00Q C00P 110.0(4) . . ?
C016 C00R C00W 107.5(4) . . ?
C019 C00R C00W 119.5(4) . . ?
C019 C00R C016 120.6(5) . . ?
C00E C00S C013 120.6(4) . . ?
C00E C00S C01B 123.4(3) . . ?
C013 C00S C01B 110.9(4) . . ?
C00Z C00T C010 118.4(4) . . ?
C00Z C00T C01Q 119.5(5) . . ?
C01Q C00T C010 110.3(4) . . ?
C016 C00U C00O 119.9(4) . . ?
C016 C00U C01G 121.2(4) . . ?
C01G C00U C00O 108.2(4) . . ?
C015 C00V C019 120.9(4) . . ?
C015 C00V C01A 118.8(4) . . ?
C019 C00V C01A 108.5(4) . . ?
C00J C00W C00N 119.6(5) . . ?
C00J C00W C00R 119.9(4) . . ?
C00N C00W C00R 107.8(4) . . ?
C00N C00X C012 121.1(4) . . ?
C00N C00X C01T 119.7(4) . . ?
C012 C00X C01T 107.7(4) . . ?
C00K C00Y C00N 119.3(4) . . ?
C00K C00Y C016 120.5(4) . . ?
C016 C00Y C00N 107.3(4) . . ?
C00T C00Z C015 121.3(5) . . ?
C00T C00Z C017 119.2(4) . . ?
C015 C00Z C017 107.5(4) . . ?
C01A C010 C00T 119.7(4) . . ?
C01A C010 C01I 122.5(5) . . ?
C01I C010 C00T 105.4(5) . . ?
C01G C011 C00G 108.5(4) . . ?
C01H C011 C00G 120.9(5) . . ?
C01H C011 C01G 119.6(4) . . ?
C00M C012 C00X 120.3(4) . . ?
C00M C012 C01C 118.4(4) . . ?
C00X C012 C01C 109.8(4) . . ?
C00S C013 C01M 106.9(4) . . ?
C01D C013 C00S 121.9(4) . . ?
C01D C013 C01M 121.2(4) . . ?
C00J C014 C017 108.0(4) . . ?
C01T C014 C00J 121.3(4) . . ?
C01T C014 C017 118.8(5) . . ?
C00J C015 C00Z 108.3(4) . . ?
C00V C015 C00J 119.1(4) . . ?
C00V C015 C00Z 120.6(4) . . ?
C00U C016 C00R 119.0(4) . . ?
C00U C016 C00Y 118.9(4) . . ?
C00Y C016 C00R 109.1(4) . . ?
C014 C017 C00Z 107.6(4) . . ?
C01N C017 C00Z 119.3(4) . . ?
C01N C017 C014 120.9(5) . . ?
C00H C018 C01D 119.4(4) . . ?
C00H C018 C01P 119.9(5) . . ?
C01P C018 C01D 108.3(4) . . ?
C00R C019 C00V 120.3(5) . . ?
C00R C019 C01O 120.3(4) . . ?
C00V C019 C01O 107.8(4) . . ?
C00V C01A C01S 106.8(4) . . ?
C010 C01A C00V 121.3(5) . . ?
C010 C01A C01S 119.6(5) . . ?
C00I C01B H01B 108.1 . . ?
C00S C01B C00I 116.9(3) . . ?
C00S C01B H01B 108.1 . . ?
C00S C01B C01E 99.8(3) . . ?
C01E C01B C00I 115.4(4) . . ?
C01E C01B H01B 108.1 . . ?
C012 C01C C01X 107.0(4) . . ?
C01E C01C C012 121.9(4) . . ?
C01E C01C C01X 118.7(5) . . ?
C013 C01D C018 118.4(4) . . ?
C013 C01D C021 119.7(5) . . ?
C018 C01D C021 108.8(5) . . ?
C01C C01E C01B 122.9(4) . . ?
C01C C01E C01M 120.2(4) . . ?
C01M C01E C01B 109.5(4) . . ?
C00Q C01F C00H 108.6(4) . . ?
C01W C01F C00H 120.4(4) . . ?
C01W C01F C00Q 120.7(4) . . ?
C00U C01G C011 108.9(4) . . ?
C01O C01G C00U 120.0(5) . . ?
C01O C01G C011 119.6(5) . . ?
C011 C01H C01K 121.4(5) . . ?
C011 C01H C01W 118.4(4) . . ?
C01K C01H C01W 107.4(5) . . ?
C01L C01I C010 118.3(6) . . ?
C01V C01I C010 110.3(5) . . ?
C01V C01I C01L 119.4(5) . . ?
S002 C01J S003 178.8(3) . . ?
C01H C01K C01L 107.4(5) . . ?
C01S C01K C01H 118.3(5) . . ?
C01S C01K C01L 122.3(5) . . ?
C01I C01L C01K 118.4(5) . . ?
C01Z C01L C01I 119.5(6) . . ?
C01Z C01L C01K 109.7(5) . . ?
C01E C01M C013 109.7(4) . . ?
C01E C01M C020 121.5(5) . . ?
C020 C01M C013 118.3(5) . . ?
C017 C01N C01R 120.9(5) . . ?
C017 C01N C022 118.9(5) . . ?
C01R C01N C022 107.2(5) . . ?
C01G C01O C019 118.9(5) . . ?
C01G C01O C01S 120.0(5) . . ?
C01S C01O C019 108.8(4) . . ?
C018 C01P C01Y 108.4(5) . . ?
C01Z C01P C018 120.0(4) . . ?
C01Z C01P C01Y 119.3(5) . . ?
C00T C01Q C01V 105.7(5) . . ?
C01R C01Q C00T 121.7(5) . . ?
C01R C01Q C01V 120.4(5) . . ?
C01N C01R C01U 108.4(5) . . ?
C01Q C01R C01N 119.3(5) . . ?
C01Q C01R C01U 120.7(5) . . ?
C01K C01S C01A 118.9(5) . . ?
C01K C01S C01O 121.1(5) . . ?
C01O C01S C01A 108.1(4) . . ?
C014 C01T C00X 119.1(5) . . ?
C014 C01T C01X 121.8(5) . . ?
C01X C01T C00X 107.6(4) . . ?
C020 C01U C01R 108.0(5) . . ?
C021 C01U C01R 119.1(6) . . ?
C021 C01U C020 120.3(5) . . ?
C01I C01V C01Q 108.3(4) . . ?
C01Y C01V C01I 121.2(5) . . ?
C01Y C01V C01Q 118.7(6) . . ?
C01F C01W C01H 119.6(4) . . ?
C01F C01W C01Z 119.3(5) . . ?
C01H C01W C01Z 108.3(4) . . ?
C01T C01X C01C 107.9(4) . . ?
C022 C01X C01C 121.7(5) . . ?
C022 C01X C01T 118.9(5) . . ?
C01V C01Y C01P 120.0(6) . . ?
C01V C01Y C021 120.5(5) . . ?
C021 C01Y C01P 106.9(4) . . ?
C01L C01Z C01W 107.3(5) . . ?
C01P C01Z C01L 120.6(5) . . ?
C01P C01Z C01W 120.0(5) . . ?
C01M C020 C01U 120.4(5) . . ?
C01M C020 C022 118.5(5) . . ?
C01U C020 C022 108.3(5) . . ?
C01D C021 C01Y 107.7(5) . . ?
C01U C021 C01D 120.0(5) . . ?
C01U C021 C01Y 120.5(5) . . ?
C01X C022 C01N 120.7(5) . . ?
C01X C022 C020 119.2(5) . . ?
C020 C022 C01N 108.0(5) . . ?

loop_
_geom_bond_atom_site_label_1
_geom_bond_atom_site_label_2
_geom_bond_distance
_geom_bond_site_symmetry_2
_geom_bond_publ_flag
S002 C01J 1.520(5) . ?
S003 C01J 1.529(5) . ?
C004 C006 1.388(5) . ?
C004 C007 1.467(4) . ?
C004 C00A 1.398(4) . ?
C006 H006 0.9300 . ?
C006 C00B 1.387(5) . ?
C007 C00C 1.415(5) . ?
C007 N00L 1.324(5) . ?
C008 C00B 1.373(5) . ?
C008 C00F 1.365(6) . ?
C008 Br 1.896(3) . ?
C009 C00C 1.538(4) . ?
C009 C00D 1.493(5) . ?
C009 C00I 1.622(5) . ?
C009 C00P 1.564(5) . ?
C00A H00A 0.9300 . ?
C00A C00F 1.379(5) . ?
C00B H00B 0.9300 . ?
C00C H00C 0.9700 . ?
C00C H00D 0.9700 . ?
C00D C00K 1.432(6) . ?
C00D C00O 1.350(6) . ?
C00E C00H 1.448(5) . ?
C00E C00P 1.502(5) . ?
C00E C00S 1.358(6) . ?
C00F H00F 0.9300 . ?
C00G C00O 1.461(6) . ?
C00G C00Q 1.372(6) . ?
C00G C011 1.438(6) . ?
C00H C018 1.407(6) . ?
C00H C01F 1.421(6) . ?
C00I N00L 1.505(5) . ?
C00I C00M 1.508(5) . ?
C00I C01B 1.567(6) . ?
C00J C00W 1.399(6) . ?
C00J C014 1.437(7) . ?
C00J C015 1.435(6) . ?
C00K C00M 1.408(6) . ?
C00K C00Y 1.387(5) . ?
C00M C012 1.394(6) . ?
C00N C00W 1.439(6) . ?
C00N C00X 1.379(7) . ?
C00N C00Y 1.447(6) . ?
C00O C00U 1.461(6) . ?
C00P H00P 0.9800 . ?
C00P C00Q 1.540(6) . ?
C00Q C01F 1.420(6) . ?
C00R C00W 1.439(7) . ?
C00R C016 1.438(6) . ?
C00R C019 1.382(7) . ?
C00S C013 1.428(6) . ?
C00S C01B 1.516(6) . ?
C00T C00Z 1.389(6) . ?
C00T C010 1.466(7) . ?
C00T C01Q 1.439(7) . ?
C00U C016 1.388(7) . ?
C00U C01G 1.416(7) . ?
C00V C015 1.383(7) . ?
C00V C019 1.436(6) . ?
C00V C01A 1.450(7) . ?
C00X C012 1.416(6) . ?
C00X C01T 1.456(7) . ?
C00Y C016 1.424(7) . ?
C00Z C015 1.438(6) . ?
C00Z C017 1.464(7) . ?
C010 C01A 1.384(7) . ?
C010 C01I 1.449(7) . ?
C011 C01G 1.430(7) . ?
C011 C01H 1.394(7) . ?
C012 C01C 1.431(7) . ?
C013 C01D 1.386(7) . ?
C013 C01M 1.441(7) . ?
C014 C017 1.441(6) . ?
C014 C01T 1.385(7) . ?
C017 C01N 1.388(7) . ?
C018 C01D 1.436(7) . ?
C018 C01P 1.434(7) . ?
C019 C01O 1.438(7) . ?
C01A C01S 1.460(7) . ?
C01B H01B 0.9800 . ?
C01B C01E 1.532(6) . ?
C01C C01E 1.373(7) . ?
C01C C01X 1.457(7) . ?
C01D C021 1.445(7) . ?
C01E C01M 1.411(7) . ?
C01F C01W 1.397(6) . ?
C01G C01O 1.414(7) . ?
C01H C01K 1.447(7) . ?
C01H C01W 1.457(8) . ?
C01I C01L 1.440(7) . ?
C01I C01V 1.414(8) . ?
C01K C01L 1.453(8) . ?
C01K C01S 1.395(8) . ?
C01L C01Z 1.418(7) . ?
C01M C020 1.417(7) . ?
C01N C01R 1.431(8) . ?
C01N C022 1.467(8) . ?
C01O C01S 1.426(8) . ?
C01P C01Y 1.466(7) . ?
C01P C01Z 1.391(8) . ?
C01Q C01R 1.363(8) . ?
C01Q C01V 1.485(8) . ?
C01R C01U 1.453(7) . ?
C01T C01X 1.440(7) . ?
C01U C020 1.434(8) . ?
C01U C021 1.385(8) . ?
C01V C01Y 1.369(7) . ?
C01W C01Z 1.459(7) . ?
C01X C022 1.377(8) . ?
C01Y C021 1.459(8) . ?
C020 C022 1.435(8) . ?

loop_
_geom_torsion_atom_site_label_1
_geom_torsion_atom_site_label_2
_geom_torsion_atom_site_label_3
_geom_torsion_atom_site_label_4
_geom_torsion
_geom_torsion_site_symmetry_1
_geom_torsion_site_symmetry_2
_geom_torsion_site_symmetry_3
_geom_torsion_site_symmetry_4
_geom_torsion_publ_flag
C004 C006 C00B C008 -1.3(5) . . . . ?
C004 C007 C00C C009 -172.9(3) . . . . ?
C004 C007 N00L C00I 174.3(3) . . . . ?
C004 C00A C00F C008 -1.4(6) . . . . ?
C006 C004 C007 C00C 156.0(3) . . . . ?
C006 C004 C007 N00L -22.6(5) . . . . ?
C006 C004 C00A C00F -0.1(5) . . . . ?
C007 C004 C006 C00B -174.3(3) . . . . ?
C007 C004 C00A C00F 175.6(3) . . . . ?
C009 C00D C00K C00M -13.4(4) . . . . ?
C009 C00D C00K C00Y -161.2(3) . . . . ?
C009 C00D C00O C00G 17.9(5) . . . . ?
C009 C00D C00O C00U 154.7(3) . . . . ?
C009 C00I N00L C007 1.0(4) . . . . ?
C009 C00I C00M C00K -7.8(4) . . . . ?
C009 C00I C00M C012 148.0(3) . . . . ?
C009 C00I C01B C00S -11.0(5) . . . . ?
C009 C00I C01B C01E -128.0(3) . . . . ?
C009 C00P C00Q C00G 6.6(5) . . . . ?
C009 C00P C00Q C01F -142.8(3) . . . . ?
C00A C004 C006 C00B 1.4(5) . . . . ?
C00A C004 C007 C00C -19.7(5) . . . . ?
C00A C004 C007 N00L 161.7(4) . . . . ?
C00B C008 C00F C00A 1.5(6) . . . . ?
C00C C007 N00L C00I -4.3(5) . . . . ?
C00C C009 C00D C00K -100.9(3) . . . . ?
C00C C009 C00D C00O 102.7(4) . . . . ?
C00C C009 C00I N00L 2.1(4) . . . . ?
C00C C009 C00I C00M 113.7(3) . . . . ?
C00C C009 C00I C01B -120.9(3) . . . . ?
C00C C009 C00P C00E 127.0(3) . . . . ?
C00C C009 C00P C00Q -114.9(3) . . . . ?
C00D C009 C00C C007 105.1(3) . . . . ?
C00D C009 C00I N00L -111.7(3) . . . . ?
C00D C009 C00I C00M -0.1(3) . . . . ?
C00D C009 C00I C01B 125.3(3) . . . . ?
C00D C009 C00P C00E -110.0(3) . . . . ?
C00D C009 C00P C00Q 8.1(4) . . . . ?
C00D C00K C00M C00I 13.3(4) . . . . ?
C00D C00K C00M C012 -144.3(3) . . . . ?
C00D C00K C00Y C00N 140.4(4) . . . . ?
C00D C00K C00Y C016 3.6(5) . . . . ?
C00D C00O C00U C016 2.8(5) . . . . ?
C00D C00O C00U C01G -142.0(4) . . . . ?
C00E C00H C018 C01D 1.8(5) . . . . ?
C00E C00H C018 C01P 139.4(4) . . . . ?
C00E C00H C01F C00Q 1.2(4) . . . . ?
C00E C00H C01F C01W -144.2(3) . . . . ?
C00E C00P C00Q C00G 133.6(3) . . . . ?
C00E C00P C00Q C01F -15.7(3) . . . . ?
C00E C00S C013 C01D 1.8(5) . . . . ?
C00E C00S C013 C01M -144.0(4) . . . . ?
C00E C00S C01B C00I 12.7(5) . . . . ?
C00E C00S C01B C01E 137.8(4) . . . . ?
C00F C008 C00B C006 -0.2(5) . . . . ?
C00G C00O C00U C016 144.6(3) . . . . ?
C00G C00O C00U C01G -0.3(4) . . . . ?
C00G C00Q C01F C00H -140.4(3) . . . . ?
C00G C00Q C01F C01W 4.9(5) . . . . ?
C00G C011 C01G C00U -0.8(4) . . . . ?
C00G C011 C01G C01O -144.2(4) . . . . ?
C00G C011 C01H C01K 138.1(4) . . . . ?
C00G C011 C01H C01W 1.5(5) . . . . ?
C00H C00E C00P C009 142.5(3) . . . . ?
C00H C00E C00P C00Q 16.3(3) . . . . ?
C00H C00E C00S C013 0.2(5) . . . . ?
C00H C00E C00S C01B -152.3(3) . . . . ?
C00H C018 C01D C013 0.1(5) . . . . ?
C00H C018 C01D C021 141.2(4) . . . . ?
C00H C018 C01P C01Y -141.0(4) . . . . ?
C00H C018 C01P C01Z 1.0(5) . . . . ?
C00H C01F C01W C01H 137.2(4) . . . . ?
C00H C01F C01W C01Z 0.2(5) . . . . ?
C00I C009 C00C C007 -4.4(3) . . . . ?
C00I C009 C00D C00K 7.9(3) . . . . ?
C00I C009 C00D C00O -148.5(3) . . . . ?
C00I C009 C00P C00E 10.3(4) . . . . ?
C00I C009 C00P C00Q 128.4(3) . . . . ?
C00I C00M C012 C00X -155.1(3) . . . . ?
C00I C00M C012 C01C -15.6(5) . . . . ?
C00I C01B C01E C01C -7.1(5) . . . . ?
C00I C01B C01E C01M 142.8(3) . . . . ?
C00J C014 C017 C00Z 1.0(4) . . . . ?
C00J C014 C017 C01N 143.1(4) . . . . ?
C00J C014 C01T C00X 1.2(6) . . . . ?
C00J C014 C01T C01X -137.7(4) . . . . ?
C00K C00D C00O C00G -136.7(3) . . . . ?
C00K C00D C00O C00U 0.1(5) . . . . ?
C00K C00M C012 C00X -0.9(5) . . . . ?
C00K C00M C012 C01C 138.6(4) . . . . ?
C00K C00Y C016 C00R 140.3(4) . . . . ?
C00K C00Y C016 C00U -0.6(5) . . . . ?
N00L C007 C00C C009 5.8(4) . . . . ?
N00L C00I C00M C00K 101.8(3) . . . . ?
N00L C00I C00M C012 -102.4(4) . . . . ?
N00L C00I C01B C00S -130.9(3) . . . . ?
N00L C00I C01B C01E 112.2(4) . . . . ?
C00M C00I N00L C007 -107.8(4) . . . . ?
C00M C00I C01B C00S 109.3(4) . . . . ?
C00M C00I C01B C01E -7.6(4) . . . . ?
C00M C00K C00Y C00N -3.6(5) . . . . ?
C00M C00K C00Y C016 -140.3(4) . . . . ?
C00M C012 C01C C01E -1.5(6) . . . . ?
C00M C012 C01C C01X -142.9(3) . . . . ?
C00N C00X C012 C00M -0.9(6) . . . . ?
C00N C00X C012 C01C -143.6(4) . . . . ?
C00N C00X C01T C014 -0.3(5) . . . . ?
C00N C00X C01T C01X 143.9(4) . . . . ?
C00N C00Y C016 C00R -0.9(4) . . . . ?
C00N C00Y C016 C00U -141.9(3) . . . . ?
C00O C00D C00K C00M 144.5(3) . . . . ?
C00O C00D C00K C00Y -3.3(5) . . . . ?
C00O C00G C00Q C00P -11.1(5) . . . . ?
C00O C00G C00Q C01F 135.2(4) . . . . ?
C00O C00G C011 C01G 0.7(4) . . . . ?
C00O C00G C011 C01H -143.2(4) . . . . ?
C00O C00U C016 C00R -139.7(4) . . . . ?
C00O C00U C016 C00Y -2.5(5) . . . . ?
C00O C00U C01G C011 0.7(4) . . . . ?
C00O C00U C01G C01O 143.9(4) . . . . ?
C00P C009 C00C C007 -129.7(3) . . . . ?
C00P C009 C00D C00K 135.6(3) . . . . ?
C00P C009 C00D C00O -20.9(5) . . . . ?
C00P C009 C00I N00L 123.0(3) . . . . ?
C00P C009 C00I C00M -125.4(3) . . . . ?
C00P C009 C00I C01B 0.0(4) . . . . ?
C00P C00E C00H C018 -156.9(3) . . . . ?
C00P C00E C00H C01F -11.9(4) . . . . ?
C00P C00E C00S C013 150.8(3) . . . . ?
C00P C00E C00S C01B -1.7(6) . . . . ?
C00P C00Q C01F C00H 9.6(4) . . . . ?
C00P C00Q C01F C01W 154.9(3) . . . . ?
C00Q C00G C00O C00D -0.7(5) . . . . ?
C00Q C00G C00O C00U -142.6(3) . . . . ?
C00Q C00G C011 C01G 143.1(3) . . . . ?
C00Q C00G C011 C01H -0.7(5) . . . . ?
C00Q C01F C01W C01H -4.0(5) . . . . ?
C00Q C01F C01W C01Z -141.0(4) . . . . ?
C00R C019 C01O C01G 1.0(6) . . . . ?
C00R C019 C01O C01S 143.3(4) . . . . ?
C00S C00E C00H C018 -2.0(5) . . . . ?
C00S C00E C00H C01F 143.0(3) . . . . ?
C00S C00E C00P C009 -10.3(5) . . . . ?
C00S C00E C00P C00Q -136.5(4) . . . . ?
C00S C013 C01D C018 -1.9(5) . . . . ?
C00S C013 C01D C021 -138.7(4) . . . . ?
C00S C013 C01M C01E -0.2(4) . . . . ?
C00S C013 C01M C020 145.3(4) . . . . ?
C00S C01B C01E C01C -133.3(4) . . . . ?
C00S C01B C01E C01M 16.6(4) . . . . ?
C00T C00Z C015 C00J -141.9(4) . . . . ?
C00T C00Z C015 C00V 0.4(6) . . . . ?
C00T C00Z C017 C014 142.3(3) . . . . ?
C00T C00Z C017 C01N -0.5(5) . . . . ?
C00T C010 C01A C00V 0.3(6) . . . . ?
C00T C010 C01A C01S 137.6(4) . . . . ?
C00T C010 C01I C01L -143.3(4) . . . . ?
C00T C010 C01I C01V -0.7(4) . . . . ?
C00T C01Q C01R C01N 1.8(6) . . . . ?
C00T C01Q C01R C01U -137.3(4) . . . . ?
C00T C01Q C01V C01I 0.4(5) . . . . ?
C00T C01Q C01V C01Y 143.7(4) . . . . ?
C00U C01G C01O C019 -0.4(6) . . . . ?
C00U C01G C01O C01S -138.4(4) . . . . ?
C00V C019 C01O C01G -142.3(4) . . . . ?
C00V C019 C01O C01S 0.0(4) . . . . ?
C00V C01A C01S C01K 143.2(4) . . . . ?
C00V C01A C01S C01O 0.1(4) . . . . ?
C00W C00J C014 C017 -143.9(4) . . . . ?
C00W C00J C014 C01T -1.6(6) . . . . ?
C00W C00J C015 C00V 0.1(6) . . . . ?
C00W C00J C015 C00Z 142.9(4) . . . . ?
C00W C00N C00X C012 138.7(4) . . . . ?
C00W C00N C00X C01T -0.2(5) . . . . ?
C00W C00N C00Y C00K -141.3(4) . . . . ?
C00W C00N C00Y C016 0.5(4) . . . . ?
C00W C00R C016 C00U 141.9(4) . . . . ?
C00W C00R C016 C00Y 1.0(4) . . . . ?
C00W C00R C019 C00V 0.5(5) . . . . ?
C00W C00R C019 C01O -138.3(4) . . . . ?
C00X C00N C00W C00J -0.2(5) . . . . ?
C00X C00N C00W C00R -141.9(4) . . . . ?
C00X C00N C00Y C00K 1.7(5) . . . . ?
C00X C00N C00Y C016 143.5(4) . . . . ?
C00X C012 C01C C01E 142.0(4) . . . . ?
C00X C012 C01C C01X 0.6(4) . . . . ?
C00X C01T C01X C01C 0.2(4) . . . . ?
C00X C01T C01X C022 -143.7(4) . . . . ?
C00Y C00K C00M C00I 160.8(3) . . . . ?
C00Y C00K C00M C012 3.2(5) . . . . ?
C00Y C00N C00W C00J 141.8(4) . . . . ?
C00Y C00N C00W C00R 0.0(4) . . . . ?
C00Y C00N C00X C012 0.5(5) . . . . ?
C00Y C00N C00X C01T -138.3(4) . . . . ?
C00Z C00T C010 C01A 1.0(6) . . . . ?
C00Z C00T C010 C01I 143.9(4) . . . . ?
C00Z C00T C01Q C01R -1.0(6) . . . . ?
C00Z C00T C01Q C01V -143.3(4) . . . . ?
C00Z C017 C01N C01R 1.4(6) . . . . ?
C00Z C017 C01N C022 137.8(4) . . . . ?
C010 C00T C00Z C015 -1.3(6) . . . . ?
C010 C00T C00Z C017 -139.2(4) . . . . ?
C010 C00T C01Q C01R 141.5(4) . . . . ?
C010 C00T C01Q C01V -0.8(4) . . . . ?
C010 C01A C01S C01K 0.4(6) . . . . ?
C010 C01A C01S C01O -142.7(4) . . . . ?
C010 C01I C01L C01K 0.7(6) . . . . ?
C010 C01I C01L C01Z 138.8(5) . . . . ?
C010 C01I C01V C01Q 0.2(5) . . . . ?
C010 C01I C01V C01Y -142.1(4) . . . . ?
C011 C00G C00O C00D 141.7(3) . . . . ?
C011 C00G C00O C00U -0.2(4) . . . . ?
C011 C00G C00Q C00P -148.8(3) . . . . ?
C011 C00G C00Q C01F -2.5(5) . . . . ?
C011 C01G C01O C019 138.9(4) . . . . ?
C011 C01G C01O C01S 1.0(6) . . . . ?
C011 C01H C01K C01L -141.3(4) . . . . ?
C011 C01H C01K C01S 2.3(6) . . . . ?
C011 C01H C01W C01F 0.9(5) . . . . ?
C011 C01H C01W C01Z 142.1(4) . . . . ?
C012 C00X C01T C014 -144.1(4) . . . . ?
C012 C00X C01T C01X 0.1(4) . . . . ?
C012 C01C C01E C01B 12.5(6) . . . . ?
C012 C01C C01E C01M -134.3(4) . . . . ?
C012 C01C C01X C01T -0.5(4) . . . . ?
C012 C01C C01X C022 142.2(4) . . . . ?
C013 C00S C01B C00I -142.1(3) . . . . ?
C013 C00S C01B C01E -17.0(4) . . . . ?
C013 C01D C021 C01U -2.2(6) . . . . ?
C013 C01D C021 C01Y 141.0(4) . . . . ?
C013 C01M C020 C01U -0.8(6) . . . . ?
C013 C01M C020 C022 -137.9(4) . . . . ?
C014 C00J C00W C00N 1.0(5) . . . . ?
C014 C00J C00W C00R 138.2(4) . . . . ?
C014 C00J C015 C00V -142.5(4) . . . . ?
C014 C00J C015 C00Z 0.3(4) . . . . ?
C014 C017 C01N C01R -136.4(4) . . . . ?
C014 C017 C01N C022 0.0(6) . . . . ?
C014 C01T C01X C01C 143.2(4) . . . . ?
C014 C01T C01X C022 -0.7(5) . . . . ?
C015 C00J C00W C00N -137.7(4) . . . . ?
C015 C00J C00W C00R -0.5(5) . . . . ?
C015 C00J C014 C017 -0.8(4) . . . . ?
C015 C00J C014 C01T 141.5(4) . . . . ?
C015 C00V C019 C00R -1.0(6) . . . . ?
C015 C00V C019 C01O 142.3(4) . . . . ?
C015 C00V C01A C010 -1.3(6) . . . . ?
C015 C00V C01A C01S -143.3(4) . . . . ?
C015 C00Z C017 C014 -0.8(4) . . . . ?
C015 C00Z C017 C01N -143.6(4) . . . . ?
C016 C00R C00W C00J -142.2(4) . . . . ?
C016 C00R C00W C00N -0.6(4) . . . . ?
C016 C00R C019 C00V 138.0(4) . . . . ?
C016 C00R C019 C01O -0.8(6) . . . . ?
C016 C00U C01G C011 -143.6(4) . . . . ?
C016 C00U C01G C01O -0.4(6) . . . . ?
C017 C00Z C015 C00J 0.3(4) . . . . ?
C017 C00Z C015 C00V 142.5(4) . . . . ?
C017 C014 C01T C00X 139.6(4) . . . . ?
C017 C014 C01T C01X 0.6(5) . . . . ?
C017 C01N C01R C01Q -2.1(6) . . . . ?
C017 C01N C01R C01U 141.6(4) . . . . ?
C017 C01N C022 C01X 0.0(6) . . . . ?
C017 C01N C022 C020 -142.2(4) . . . . ?
C018 C00H C01F C00Q 146.4(3) . . . . ?
C018 C00H C01F C01W 1.0(5) . . . . ?
C018 C01D C021 C01U -142.7(4) . . . . ?
C018 C01D C021 C01Y 0.4(4) . . . . ?
C018 C01P C01Y C01V 141.6(4) . . . . ?
C018 C01P C01Y C021 -0.5(4) . . . . ?
C018 C01P C01Z C01L -137.5(4) . . . . ?
C018 C01P C01Z C01W 0.2(6) . . . . ?
C019 C00R C00W C00J 0.2(5) . . . . ?
C019 C00R C00W C00N 141.8(3) . . . . ?
C019 C00R C016 C00U 0.0(5) . . . . ?
C019 C00R C016 C00Y -141.0(4) . . . . ?
C019 C00V C015 C00J 0.7(6) . . . . ?
C019 C00V C015 C00Z -137.6(4) . . . . ?
C019 C00V C01A C010 141.9(4) . . . . ?
C019 C00V C01A C01S -0.1(4) . . . . ?
C019 C01O C01S C01A 0.0(4) . . . . ?
C019 C01O C01S C01K -142.2(4) . . . . ?
C01A C00V C015 C00J 139.2(4) . . . . ?
C01A C00V C015 C00Z 0.9(5) . . . . ?
C01A C00V C019 C00R -143.2(4) . . . . ?
C01A C00V C019 C01O 0.1(4) . . . . ?
C01A C010 C01I C01L -1.8(6) . . . . ?
C01A C010 C01I C01V 140.9(4) . . . . ?
C01B C00I N00L C007 128.8(4) . . . . ?
C01B C00I C00M C00K -136.4(3) . . . . ?
C01B C00I C00M C012 19.4(5) . . . . ?
C01B C00S C013 C01D 157.4(3) . . . . ?
C01B C00S C013 C01M 11.6(4) . . . . ?
C01B C01E C01M C013 -11.0(4) . . . . ?
C01B C01E C01M C020 -155.2(4) . . . . ?
C01C C01E C01M C013 139.8(4) . . . . ?
C01C C01E C01M C020 -4.3(6) . . . . ?
C01C C01X C022 C01N -138.4(4) . . . . ?
C01C C01X C022 C020 -0.3(6) . . . . ?
C01D C013 C01M C01E -146.3(4) . . . . ?
C01D C013 C01M C020 -0.8(5) . . . . ?
C01D C018 C01P C01Y 0.7(4) . . . . ?
C01D C018 C01P C01Z 142.7(4) . . . . ?
C01E C01C C01X C01T -143.4(4) . . . . ?
C01E C01C C01X C022 -0.7(6) . . . . ?
C01E C01M C020 C01U 140.4(4) . . . . ?
C01E C01M C020 C022 3.3(6) . . . . ?
C01F C00H C018 C01D -139.1(4) . . . . ?
C01F C00H C018 C01P -1.6(5) . . . . ?
C01F C01W C01Z C01L 141.9(4) . . . . ?
C01F C01W C01Z C01P -0.8(6) . . . . ?
C01G C00U C016 C00R 0.6(5) . . . . ?
C01G C00U C016 C00Y 137.8(4) . . . . ?
C01G C011 C01H C01K -1.8(6) . . . . ?
C01G C011 C01H C01W -138.5(4) . . . . ?
C01G C01O C01S C01A 141.7(4) . . . . ?
C01G C01O C01S C01K -0.4(6) . . . . ?
C01H C011 C01G C00U 143.5(4) . . . . ?
C01H C011 C01G C01O 0.1(6) . . . . ?
C01H C01K C01L C01I 142.8(4) . . . . ?
C01H C01K C01L C01Z 0.9(5) . . . . ?
C01H C01K C01S C01A -139.4(4) . . . . ?
C01H C01K C01S C01O -1.2(6) . . . . ?
C01H C01W C01Z C01L 0.5(4) . . . . ?
C01H C01W C01Z C01P -142.2(4) . . . . ?
C01I C010 C01A C00V -136.1(4) . . . . ?
C01I C010 C01A C01S 1.2(6) . . . . ?
C01I C01L C01Z C01P 0.2(6) . . . . ?
C01I C01L C01Z C01W -142.3(4) . . . . ?
C01I C01V C01Y C01P 0.4(6) . . . . ?
C01I C01V C01Y C021 137.3(5) . . . . ?
C01K C01H C01W C01F -141.2(4) . . . . ?
C01K C01H C01W C01Z 0.0(4) . . . . ?
C01K C01L C01Z C01P 141.6(4) . . . . ?
C01K C01L C01Z C01W -0.9(5) . . . . ?
C01L C01I C01V C01Q 142.4(4) . . . . ?
C01L C01I C01V C01Y 0.1(6) . . . . ?
C01L C01K C01S C01A -1.5(6) . . . . ?
C01L C01K C01S C01O 136.7(5) . . . . ?
C01M C013 C01D C018 139.1(4) . . . . ?
C01M C013 C01D C021 2.3(6) . . . . ?
C01M C020 C022 C01N 141.9(4) . . . . ?
C01M C020 C022 C01X -1.0(6) . . . . ?
C01N C01R C01U C020 -0.8(4) . . . . ?
C01N C01R C01U C021 -142.8(4) . . . . ?
C01P C018 C01D C013 -141.9(4) . . . . ?
C01P C018 C01D C021 -0.7(4) . . . . ?
C01P C01Y C021 C01D 0.0(4) . . . . ?
C01P C01Y C021 C01U 143.0(4) . . . . ?
C01Q C00T C00Z C015 138.2(4) . . . . ?
C01Q C00T C00Z C017 0.3(5) . . . . ?
C01Q C00T C010 C01A -141.9(4) . . . . ?
C01Q C00T C010 C01I 0.9(4) . . . . ?
C01Q C01R C01U C020 142.3(4) . . . . ?
C01Q C01R C01U C021 0.3(6) . . . . ?
C01Q C01V C01Y C01P -138.1(4) . . . . ?
C01Q C01V C01Y C021 -1.2(6) . . . . ?
C01R C01N C022 C01X 141.7(4) . . . . ?
C01R C01N C022 C020 -0.5(4) . . . . ?
C01R C01Q C01V C01I -142.5(4) . . . . ?
C01R C01Q C01V C01Y 0.8(6) . . . . ?
C01R C01U C020 C01M -140.5(4) . . . . ?
C01R C01U C020 C022 0.4(4) . . . . ?
C01R C01U C021 C01D 137.9(5) . . . . ?
C01R C01U C021 C01Y -0.6(6) . . . . ?
C01S C01K C01L C01I 1.0(6) . . . . ?
C01S C01K C01L C01Z -140.9(4) . . . . ?
C01T C00X C012 C00M 142.2(4) . . . . ?
C01T C00X C012 C01C -0.4(4) . . . . ?
C01T C014 C017 C00Z -142.4(4) . . . . ?
C01T C014 C017 C01N -0.3(6) . . . . ?
C01T C01X C022 C01N 0.4(5) . . . . ?
C01T C01X C022 C020 138.5(4) . . . . ?
C01U C020 C022 C01N 0.1(4) . . . . ?
C01U C020 C022 C01X -142.8(4) . . . . ?
C01V C01I C01L C01K -138.5(4) . . . . ?
C01V C01I C01L C01Z -0.4(6) . . . . ?
C01V C01Q C01R C01N 138.8(4) . . . . ?
C01V C01Q C01R C01U -0.4(6) . . . . ?
C01V C01Y C021 C01D -141.8(4) . . . . ?
C01V C01Y C021 C01U 1.1(6) . . . . ?
C01W C01H C01K C01L -0.5(4) . . . . ?
C01W C01H C01K C01S 143.1(4) . . . . ?
C01X C01C C01E C01B 149.7(4) . . . . ?
C01X C01C C01E C01M 2.9(5) . . . . ?
C01Y C01P C01Z C01L 0.4(6) . . . . ?
C01Y C01P C01Z C01W 138.1(4) . . . . ?
C01Z C01P C01Y C01V -0.7(6) . . . . ?
C01Z C01P C01Y C021 -142.7(4) . . . . ?
C020 C01U C021 C01D 0.6(6) . . . . ?
C020 C01U C021 C01Y -137.9(4) . . . . ?
C021 C01U C020 C01M 0.9(6) . . . . ?
C021 C01U C020 C022 141.9(4) . . . . ?
C022 C01N C01R C01Q -142.8(4) . . . . ?
C022 C01N C01R C01U 0.8(4) . . . . ?
Br C008 C00B C006 179.4(3) . . . . ?
Br C008 C00F C00A -178.1(3) . . . . ?

loop_
_smtbx_masks_void_nr
_smtbx_masks_void_average_x
_smtbx_masks_void_average_y
_smtbx_masks_void_average_z
_smtbx_masks_void_volume
_smtbx_masks_void_count_electrons
_smtbx_masks_void_content
1 0.000 0.000 0.000 144.4 39.5 '2 ?'
2 0.317 0.660 0.770 24.4 0.0 ?
3 0.683 0.340 0.230 24.4 0.0 ?
